data_4347130
loop_
_publ_author_name
'Zhao, Xin'
'Zhou, Feng'
'Liu, Quan'
'Chen, Qiu-Fang'
'Yang, Jun-Yi'
'Zhang, Wen-Hua'
'Song, Ying-Lin'
'Lang, Jian-Ping'

_publ_section_title
;
 Diverse Tp*-Capped W-Cu-S Clusters from One-Pot Assembly Involving in
 Situ Thiolation of Phosphines.
;
_journal_issue 4
_journal_name_full 'Inorganic chemistry'
_journal_page_first 1861
_journal_page_last 1871
_journal_paper_doi 10.1021/acs.inorgchem.5b02765
_journal_volume 55
_journal_year 2016
_chemical_formula_moiety 'C58 H72 B2 Cl2 Cu4 N12 P2 S8 W2, 2(C2 H3 N), 2(H2 O)'
_chemical_formula_sum 'C62 H82 B2 Cl2 Cu4 N14 O2 P2 S8 W2'
_chemical_formula_weight 2088.21
_space_group_crystal_system triclinic
_space_group_IT_number 2
_space_group_name_Hall '-P 1'
_space_group_name_H-M_alt 'P -1'
_atom_sites_solution_hydrogens mixed
_audit_creation_method SHELXL-2013
_cell_angle_alpha 77.091(5)
_cell_angle_beta 71.087(5)
_cell_angle_gamma 71.093(3)
_cell_formula_units_Z 1
_cell_length_a 10.3572(4)
_cell_length_b 14.0594(5)
_cell_length_c 15.5995(12)
_cell_measurement_reflns_used 7535
_cell_measurement_temperature 220(2)
_cell_measurement_theta_max 29.1310
_cell_measurement_theta_min 3.4380
_cell_volume 2015.1(2)
_computing_structure_refinement 'SHELXL-2013 (Sheldrick, 2013)'
_diffrn_ambient_temperature 220(2)
_diffrn_detector_area_resol_mean 10.4471
_diffrn_measured_fraction_theta_full 0.999
_diffrn_measured_fraction_theta_max 0.879
_diffrn_measurement_device_type 'Xcalibur, Atlas, Gemini'
_diffrn_measurement_method '\w scans'
_diffrn_radiation_type MoK\a
_diffrn_radiation_wavelength 0.71073
_diffrn_reflns_av_unetI/netI 0.1032
_diffrn_reflns_Laue_measured_fraction_full 0.999
_diffrn_reflns_Laue_measured_fraction_max 0.879
_diffrn_reflns_limit_h_max 14
_diffrn_reflns_limit_h_min -14
_diffrn_reflns_limit_k_max 19
_diffrn_reflns_limit_k_min -19
_diffrn_reflns_limit_l_max 21
_diffrn_reflns_limit_l_min -21
_diffrn_reflns_number 24580
_diffrn_reflns_point_group_measured_fraction_full 0.999
_diffrn_reflns_point_group_measured_fraction_max 0.879
_diffrn_reflns_theta_full 25.242
_diffrn_reflns_theta_max 30.391
_diffrn_reflns_theta_min 2.873
_diffrn_source 'Enhance (Mo) X-ray Source'
_diffrn_standards_decay_% 0
_diffrn_standards_interval_count 0
_diffrn_standards_interval_time 0
_diffrn_standards_number 0
_exptl_absorpt_coefficient_mu 4.241
_exptl_absorpt_correction_T_max 0.712
_exptl_absorpt_correction_T_min 0.548
_exptl_absorpt_correction_type multi-scan
_exptl_crystal_colour black
_exptl_crystal_density_diffrn 1.721
_exptl_crystal_density_meas 1.721
_exptl_crystal_description block
_exptl_crystal_F_000 1034
_exptl_crystal_size_max 0.200
_exptl_crystal_size_mid 0.120
_exptl_crystal_size_min 0.080
_refine_diff_density_max 3.567
_refine_diff_density_min -3.850
_refine_diff_density_rms 0.317
_refine_ls_extinction_method none
_refine_ls_goodness_of_fit_ref 1.123
_refine_ls_hydrogen_treatment mixed
_refine_ls_matrix_type full
_refine_ls_number_parameters 399
_refine_ls_number_reflns 24580
_refine_ls_number_restraints 4
_refine_ls_restrained_S_all 1.123
_refine_ls_R_factor_all 0.1040
_refine_ls_R_factor_gt 0.0843
_refine_ls_shift/su_max 0.001
_refine_ls_shift/su_mean 0.000
_refine_ls_structure_factor_coef Fsqd
_refine_ls_weighting_details
;
 w=1/[\s^2^(Fo^2^)+(0.1019P)^2^+23.1339P]
 where P=(Fo^2^+2Fc^2^)/3
;
_refine_ls_weighting_scheme calc
_refine_ls_wR_factor_gt 0.2248
_refine_ls_wR_factor_ref 0.2410
_reflns_Friedel_coverage 0.000
_reflns_number_gt 19692
_reflns_number_total 24580
_reflns_threshold_expression 'I > 2\s(I)'
_cod_data_source_file ic5b02765_si_002.cif
_cod_data_source_block compound5
_cod_database_code 4347130
_shelx_space_group_comment
;
The symmetry employed for this shelxl refinement is uniquely defined
by the following loop, which should always be used as a source of
symmetry information in preference to the above space-group names.
They are only intended as comments.
;
_shelx_estimated_absorpt_t_min 0.484
_shelx_estimated_absorpt_t_max 0.728
_shelxl_version_number 2013-2

loop_
_space_group_symop_operation_xyz
'x, y, z'
'-x, -y, -z'

loop_
_atom_site_label
_atom_site_type_symbol
_atom_site_fract_x
_atom_site_fract_y
_atom_site_fract_z
_atom_site_U_iso_or_equiv
_atom_site_adp_type
_atom_site_occupancy
_atom_site_site_symmetry_order
_atom_site_calc_flag
_atom_site_refinement_flags_posn
_atom_site_refinement_flags_adp
W1 W 0.70203(5) 0.84567(4) 0.24691(4) 0.02330(16) Uani 1 1 d . .
Cu1 Cu 0.83940(19) 0.80825(14) 0.37109(13) 0.0333(4) Uani 1 1 d . .
Cu2 Cu 0.91902(17) 0.68291(12) 0.23299(13) 0.0305(4) Uani 1 1 d . .
S1 S 0.7736(4) 0.9568(3) 0.2910(3) 0.0329(9) Uani 1 1 d . .
S2 S 0.7342(4) 0.7008(3) 0.3544(3) 0.0310(8) Uani 1 1 d . .
S3 S 0.8771(3) 0.8035(3) 0.1204(3) 0.0295(8) Uani 1 1 d . .
S4 S 1.1279(4) 0.5732(3) 0.2068(3) 0.0399(10) Uani 1 1 d . .
P1 P 1.1007(4) 0.4402(3) 0.2802(3) 0.0302(9) Uani 1 1 d . .
Cl1 Cl 0.9701(5) 0.7883(3) 0.4602(3) 0.0471(11) Uani 1 1 d . .
N1 N 0.3618(11) 0.9456(8) 0.3125(9) 0.028(3) Uani 1 1 d . .
N2 N 0.4815(11) 0.9019(9) 0.3439(8) 0.029(3) Uani 1 1 d . .
N3 N 0.4729(11) 1.0017(8) 0.1490(8) 0.025(3) Uani 1 1 d . .
N4 N 0.6078(10) 0.9798(8) 0.1561(8) 0.025(3) Uani 1 1 d . .
N5 N 0.4263(11) 0.8303(8) 0.1984(8) 0.025(3) Uani 1 1 d . .
N6 N 0.5649(10) 0.7755(8) 0.2020(8) 0.025(3) Uani 1 1 d . .
C1 C 0.1023(14) 1.0289(12) 0.3706(11) 0.038(4) Uani 1 1 d . .
H1A H 0.1030 1.0310 0.3079 0.057 Uiso 1 1 calc R U
H1B H 0.0708 1.0974 0.3860 0.057 Uiso 1 1 calc R U
H1C H 0.0382 0.9905 0.4112 0.057 Uiso 1 1 calc R U
C2 C 0.2497(14) 0.9789(10) 0.3812(10) 0.028(3) Uani 1 1 d . .
C3 C 0.2948(15) 0.9596(12) 0.4587(11) 0.038(4) Uani 1 1 d . .
H3 H 0.2390 0.9764 0.5170 0.045 Uiso 1 1 calc R U
C4 C 0.4395(14) 0.9101(12) 0.4340(11) 0.035(4) Uani 1 1 d . .
C5 C 0.5302(17) 0.8727(14) 0.4989(11) 0.046(4) Uani 1 1 d . .
H5A H 0.6265 0.8400 0.4664 0.069 Uiso 1 1 calc R U
H5B H 0.4928 0.8243 0.5477 0.069 Uiso 1 1 calc R U
H5C H 0.5302 0.9295 0.5246 0.069 Uiso 1 1 calc R U
C6 C 0.3060(16) 1.1287(12) 0.0656(13) 0.046(5) Uani 1 1 d . .
H6A H 0.2409 1.0897 0.1035 0.068 Uiso 1 1 calc R U
H6B H 0.3185 1.1262 0.0016 0.068 Uiso 1 1 calc R U
H6C H 0.2677 1.1986 0.0777 0.068 Uiso 1 1 calc R U
C7 C 0.4463(15) 1.0848(11) 0.0869(10) 0.032(3) Uani 1 1 d . .
C8 C 0.5658(16) 1.1141(11) 0.0517(11) 0.035(4) Uani 1 1 d . .
H8 H 0.5786 1.1696 0.0065 0.042 Uiso 1 1 calc R U
C9 C 0.6686(15) 1.0481(11) 0.0935(11) 0.034(4) Uani 1 1 d . .
C10 C 0.8199(17) 1.0540(13) 0.0748(13) 0.047(5) Uani 1 1 d . .
H10A H 0.8681 1.0000 0.1139 0.070 Uiso 1 1 calc R U
H10B H 0.8177 1.1191 0.0875 0.070 Uiso 1 1 calc R U
H10C H 0.8702 1.0466 0.0113 0.070 Uiso 1 1 calc R U
C11 C 0.2141(16) 0.8098(13) 0.1734(14) 0.047(4) Uani 1 1 d . .
H11A H 0.1765 0.8805 0.1831 0.070 Uiso 1 1 calc R U
H11B H 0.1577 0.7700 0.2202 0.070 Uiso 1 1 calc R U
H11C H 0.2107 0.8032 0.1136 0.070 Uiso 1 1 calc R U
C12 C 0.3643(14) 0.7725(11) 0.1784(11) 0.030(3) Uani 1 1 d . .
C13 C 0.4598(16) 0.6786(10) 0.1689(11) 0.033(3) Uani 1 1 d . .
H13 H 0.4447 0.6226 0.1541 0.040 Uiso 1 1 calc R U
C14 C 0.5807(15) 0.6812(11) 0.1851(11) 0.033(3) Uani 1 1 d . .
C15 C 0.7138(17) 0.5962(13) 0.1793(14) 0.051(5) Uani 1 1 d . .
H15A H 0.7818 0.6164 0.1969 0.076 Uiso 1 1 calc R U
H15B H 0.7537 0.5801 0.1171 0.076 Uiso 1 1 calc R U
H15C H 0.6924 0.5369 0.2201 0.076 Uiso 1 1 calc R U
C16 C 0.9934(14) 0.4490(11) 0.3947(11) 0.034(4) Uani 1 1 d . .
H16A H 0.8973 0.4903 0.3936 0.041 Uiso 1 1 calc R U
H16B H 0.9874 0.3809 0.4249 0.041 Uiso 1 1 calc R U
C17 C 1.0496(16) 0.4965(12) 0.4528(11) 0.037(4) Uani 1 1 d . .
H17A H 1.1442 0.4544 0.4567 0.044 Uiso 1 1 calc R U
H17B H 1.0574 0.5644 0.4229 0.044 Uiso 1 1 calc R U
C18 C 1.0215(10) 0.3808(8) 0.2242(9) 0.049(3) Uani 1 1 d G .
C19 C 0.9532(11) 0.3067(8) 0.2722(7) 0.049(3) Uani 1 1 d G .
H19 H 0.9402 0.2899 0.3357 0.059 Uiso 1 1 calc R U
C20 C 0.9042(10) 0.2574(7) 0.2264(10) 0.049(3) Uani 1 1 d G .
H20 H 0.8580 0.2073 0.2589 0.059 Uiso 1 1 calc R U
C21 C 0.9235(12) 0.2823(10) 0.1326(11) 0.081(9) Uani 1 1 d G .
H21 H 0.8903 0.2489 0.1016 0.097 Uiso 1 1 calc R U
C22 C 0.9918(14) 0.3563(11) 0.0846(7) 0.072(7) Uani 1 1 d G .
H22 H 1.0048 0.3731 0.0211 0.086 Uiso 1 1 calc R U
C23 C 1.0408(11) 0.4056(8) 0.1304(9) 0.054(5) Uani 1 1 d G .
H23 H 1.0870 0.4557 0.0979 0.065 Uiso 1 1 calc R U
C24 C 1.2752(17) 0.3585(12) 0.2810(13) 0.045(3) Uani 1 1 d . .
C25 C 1.3017(16) 0.2537(10) 0.2824(11) 0.034(4) Uani 1 1 d . .
H25 H 1.2294 0.2266 0.2831 0.041 Uiso 1 1 calc R U
C26 C 1.4316(19) 0.1929(13) 0.2826(12) 0.049(5) Uani 1 1 d . .
H26 H 1.4477 0.1223 0.2890 0.058 Uiso 1 1 calc R U
C27 C 1.5458(16) 0.2333(13) 0.2732(12) 0.044(4) Uani 1 1 d . .
H27 H 1.6389 0.1914 0.2675 0.052 Uiso 1 1 calc R U
C28 C 1.5150(17) 0.3336(12) 0.2730(12) 0.045(3) Uani 1 1 d . .
H28 H 1.5875 0.3628 0.2676 0.054 Uiso 1 1 calc R U
C29 C 1.3820(17) 0.3930(13) 0.2803(13) 0.045(3) Uani 1 1 d . .
H29 H 1.3629 0.4619 0.2852 0.054 Uiso 1 1 calc R U
B1 B 0.3729(15) 0.9418(11) 0.2134(11) 0.023(3) Uani 1 1 d D .
H1B1 H 0.259(6) 0.965(10) 0.207(9) 0.028 Uiso 1 1 d D U
C30 C 0.365(3) 0.660(4) 0.413(2) 0.161(9) Uani 1 1 d D .
H30A H 0.2709 0.6916 0.4035 0.241 Uiso 1 1 calc R U
H30B H 0.4080 0.5986 0.3848 0.241 Uiso 1 1 calc R U
H30C H 0.4228 0.7071 0.3853 0.241 Uiso 1 1 calc R U
C31 C 0.353(4) 0.638(4) 0.506(2) 0.161(9) Uani 1 1 d D .
N7 N 0.351(3) 0.589(3) 0.579(2) 0.161(9) Uani 1 1 d D .
O1 O 0.6156(14) 0.4293(17) 0.0305(8) 0.107(8) Uani 1 1 d . .
H1W H 0.5786 0.3834 0.0602 0.129 Uiso 1 1 d R U
H2W H 0.6936 0.4025 -0.0033 0.129 Uiso 1 1 d R U

loop_
_atom_site_aniso_label
_atom_site_aniso_U_11
_atom_site_aniso_U_22
_atom_site_aniso_U_33
_atom_site_aniso_U_23
_atom_site_aniso_U_13
_atom_site_aniso_U_12
W1 0.0197(2) 0.0183(3) 0.0318(3) -0.0036(2) -0.0100(2) -0.00195(18)
Cu1 0.0334(9) 0.0285(10) 0.0410(11) -0.0037(8) -0.0183(8) -0.0049(7)
Cu2 0.0242(8) 0.0205(9) 0.0444(12) -0.0046(8) -0.0117(8) -0.0001(7)
S1 0.0355(18) 0.0238(18) 0.044(2) -0.0075(16) -0.0160(17) -0.0066(15)
S2 0.0300(17) 0.0228(18) 0.038(2) -0.0028(15) -0.0107(16) -0.0035(14)
S3 0.0253(16) 0.0261(18) 0.032(2) -0.0038(15) -0.0064(14) -0.0020(14)
S4 0.0284(18) 0.0214(19) 0.055(3) 0.0047(17) -0.0031(17) -0.0022(15)
P1 0.0247(16) 0.0199(18) 0.043(2) -0.0035(16) -0.0098(16) -0.0017(14)
Cl1 0.057(2) 0.035(2) 0.060(3) -0.0006(19) -0.039(2) -0.0088(19)
N1 0.019(5) 0.020(6) 0.044(8) -0.002(5) -0.015(5) 0.001(4)
N2 0.026(6) 0.035(7) 0.025(7) -0.008(5) -0.011(5) 0.001(5)
N3 0.021(5) 0.022(6) 0.034(7) -0.006(5) -0.008(5) -0.006(4)
N4 0.017(5) 0.018(6) 0.035(7) -0.003(5) -0.009(5) -0.001(4)
N5 0.020(5) 0.018(6) 0.041(7) -0.010(5) -0.010(5) -0.002(4)
N6 0.009(4) 0.018(6) 0.047(8) -0.015(5) -0.006(4) 0.003(4)
C1 0.021(6) 0.038(9) 0.048(10) -0.006(7) -0.005(6) -0.001(6)
C2 0.033(7) 0.020(7) 0.028(8) -0.003(6) 0.000(6) -0.014(6)
C3 0.034(8) 0.041(9) 0.034(9) -0.016(7) -0.003(6) -0.002(7)
C4 0.023(6) 0.040(9) 0.039(9) -0.006(7) -0.012(6) -0.001(6)
C5 0.046(9) 0.055(11) 0.035(10) -0.009(8) -0.017(7) -0.005(8)
C6 0.039(8) 0.032(9) 0.058(12) 0.015(8) -0.024(8) -0.003(7)
C7 0.036(8) 0.023(7) 0.032(8) 0.001(6) -0.015(6) 0.001(6)
C8 0.039(8) 0.025(8) 0.039(9) 0.003(6) -0.015(7) -0.006(6)
C9 0.032(7) 0.025(8) 0.041(9) -0.003(7) -0.010(7) -0.003(6)
C10 0.042(9) 0.030(9) 0.063(13) 0.004(8) -0.008(8) -0.017(7)
C11 0.037(8) 0.045(10) 0.073(13) -0.011(9) -0.024(8) -0.019(7)
C12 0.024(6) 0.024(7) 0.042(9) -0.001(6) -0.013(6) -0.004(6)
C13 0.044(8) 0.015(7) 0.048(10) -0.006(6) -0.021(7) -0.010(6)
C14 0.027(7) 0.028(8) 0.044(10) -0.011(7) -0.008(6) -0.005(6)
C15 0.043(9) 0.035(10) 0.072(14) -0.027(9) -0.015(9) 0.006(8)
C16 0.023(6) 0.027(8) 0.044(10) -0.001(7) -0.001(6) -0.005(6)
C17 0.036(8) 0.036(9) 0.039(10) -0.010(7) -0.012(7) -0.007(7)
C18 0.025(4) 0.033(5) 0.086(9) -0.021(5) -0.010(5) 0.000(4)
C19 0.025(4) 0.033(5) 0.086(9) -0.021(5) -0.010(5) 0.000(4)
C20 0.025(4) 0.033(5) 0.086(9) -0.021(5) -0.010(5) 0.000(4)
C21 0.059(13) 0.075(16) 0.13(2) -0.066(16) -0.055(14) 0.024(12)
C22 0.061(13) 0.068(16) 0.093(19) -0.018(13) -0.040(13) -0.001(11)
C23 0.059(11) 0.045(11) 0.048(12) -0.010(9) -0.019(9) 0.007(9)
C24 0.044(5) 0.028(5) 0.061(7) 0.004(4) -0.008(5) -0.019(4)
C25 0.036(7) 0.014(6) 0.058(11) -0.006(6) -0.020(7) -0.006(6)
C26 0.068(12) 0.030(9) 0.039(10) -0.010(7) -0.004(8) -0.009(8)
C27 0.027(7) 0.043(10) 0.057(12) -0.009(8) -0.014(7) 0.000(7)
C28 0.044(5) 0.028(5) 0.061(7) 0.004(4) -0.008(5) -0.019(4)
C29 0.044(5) 0.028(5) 0.061(7) 0.004(4) -0.008(5) -0.019(4)
B1 0.018(6) 0.018(7) 0.031(9) -0.006(6) -0.009(6) 0.003(5)
C30 0.089(10) 0.25(3) 0.13(2) 0.00(2) -0.021(15) -0.044(14)
C31 0.089(10) 0.25(3) 0.13(2) 0.00(2) -0.021(15) -0.044(14)
N7 0.089(10) 0.25(3) 0.13(2) 0.00(2) -0.021(15) -0.044(14)
O1 0.063(9) 0.26(2) 0.014(7) -0.013(10) 0.000(6) -0.076(12)

loop_
_atom_type_symbol
_atom_type_description
_atom_type_scat_dispersion_real
_atom_type_scat_dispersion_imag
_atom_type_scat_source
C C 0.0033 0.0016 'International Tables Vol C Tables 4.2.6.8 and 6.1.1.4'
H H 0.0000 0.0000 'International Tables Vol C Tables 4.2.6.8 and 6.1.1.4'
B B 0.0013 0.0007 'International Tables Vol C Tables 4.2.6.8 and 6.1.1.4'
N N 0.0061 0.0033 'International Tables Vol C Tables 4.2.6.8 and 6.1.1.4'
O O 0.0106 0.0060 'International Tables Vol C Tables 4.2.6.8 and 6.1.1.4'
P P 0.1023 0.0942 'International Tables Vol C Tables 4.2.6.8 and 6.1.1.4'
S S 0.1246 0.1234 'International Tables Vol C Tables 4.2.6.8 and 6.1.1.4'
Cu Cu 0.3201 1.2651 'International Tables Vol C Tables 4.2.6.8 and 6.1.1.4'
W W -0.8490 6.8722 'International Tables Vol C Tables 4.2.6.8 and 6.1.1.4'
Cl Cl 0.1484 0.1585 'International Tables Vol C Tables 4.2.6.8 and 6.1.1.4'

loop_
_geom_angle_atom_site_label_1
_geom_angle_atom_site_label_2
_geom_angle_atom_site_label_3
_geom_angle
_geom_angle_site_symmetry_1
N4 W1 S1 84.9(3) .
N4 W1 S3 86.0(3) .
S1 W1 S3 101.61(15) .
N4 W1 N2 80.1(4) .
S1 W1 N2 88.6(3) .
S3 W1 N2 161.9(3) .
N4 W1 N6 80.5(4) .
S1 W1 N6 161.5(2) .
S3 W1 N6 88.8(3) .
N2 W1 N6 77.6(4) .
N4 W1 S2 163.5(3) .
S1 W1 S2 104.96(14) .
S3 W1 S2 104.45(12) .
N2 W1 S2 86.9(3) .
N6 W1 S2 86.9(3) .
N4 W1 Cu1 137.9(3) .
S1 W1 Cu1 53.09(10) .
S3 W1 Cu1 102.83(10) .
N2 W1 Cu1 95.3(3) .
N6 W1 Cu1 139.7(3) .
S2 W1 Cu1 52.93(11) .
N4 W1 Cu2 138.8(3) .
S1 W1 Cu2 104.25(10) .
S3 W1 Cu2 52.94(10) .
N2 W1 Cu2 139.0(3) .
N6 W1 Cu2 94.3(2) .
S2 W1 Cu2 52.34(10) .
Cu1 W1 Cu2 65.26(6) .
Cl1 Cu1 S1 120.32(18) .
Cl1 Cu1 S2 129.21(17) .
S1 Cu1 S2 110.17(15) .
Cl1 Cu1 W1 172.56(17) .
S1 Cu1 W1 54.45(11) .
S2 Cu1 W1 56.89(10) .
Cl1 Cu1 Cu2 121.80(14) .
S1 Cu1 Cu2 98.99(13) .
S2 Cu1 Cu2 49.93(11) .
W1 Cu1 Cu2 57.39(5) .
S4 Cu2 S3 116.67(16) .
S4 Cu2 S2 132.62(16) .
S3 Cu2 S2 110.71(14) .
S4 Cu2 W1 166.67(14) .
S3 Cu2 W1 54.56(9) .
S2 Cu2 W1 57.07(10) .
S4 Cu2 Cu1 119.17(15) .
S3 Cu2 Cu1 97.81(12) .
S2 Cu2 Cu1 50.62(12) .
W1 Cu2 Cu1 57.34(5) .
Cu1 S1 W1 72.46(13) .
Cu2 S2 Cu1 79.45(15) .
Cu2 S2 W1 70.60(12) .
Cu1 S2 W1 70.18(12) .
Cu2 S3 W1 72.50(12) .
P1 S4 Cu2 106.5(2) .
C16 P1 C24 109.3(8) .
C16 P1 C18 107.9(7) .
C24 P1 C18 107.7(7) .
C16 P1 S4 114.7(6) .
C24 P1 S4 106.6(6) .
C18 P1 S4 110.5(5) .
C2 N1 N2 110.0(12) .
C2 N1 B1 130.8(11) .
N2 N1 B1 119.0(10) .
C4 N2 N1 106.4(10) .
C4 N2 W1 131.5(9) .
N1 N2 W1 121.9(8) .
C7 N3 N4 110.5(12) .
C7 N3 B1 129.4(11) .
N4 N3 B1 119.8(10) .
C9 N4 N3 106.3(10) .
C9 N4 W1 130.2(9) .
N3 N4 W1 123.3(9) .
C12 N5 N6 110.2(10) .
C12 N5 B1 130.6(11) .
N6 N5 B1 119.1(11) .
C14 N6 N5 105.0(11) .
C14 N6 W1 133.7(9) .
N5 N6 W1 120.9(8) .
C2 C1 H1A 109.5 .
C2 C1 H1B 109.5 .
H1A C1 H1B 109.5 .
C2 C1 H1C 109.5 .
H1A C1 H1C 109.5 .
H1B C1 H1C 109.5 .
N1 C2 C3 108.0(12) .
N1 C2 C1 123.6(13) .
C3 C2 C1 128.3(13) .
C2 C3 C4 106.6(13) .
C2 C3 H3 126.7 .
C4 C3 H3 126.7 .
N2 C4 C3 108.9(12) .
N2 C4 C5 126.7(12) .
C3 C4 C5 124.3(15) .
C4 C5 H5A 109.5 .
C4 C5 H5B 109.5 .
H5A C5 H5B 109.5 .
C4 C5 H5C 109.5 .
H5A C5 H5C 109.5 .
H5B C5 H5C 109.5 .
C7 C6 H6A 109.5 .
C7 C6 H6B 109.5 .
H6A C6 H6B 109.5 .
C7 C6 H6C 109.5 .
H6A C6 H6C 109.5 .
H6B C6 H6C 109.5 .
C8 C7 N3 107.0(12) .
C8 C7 C6 130.0(14) .
N3 C7 C6 123.0(14) .
C7 C8 C9 108.5(14) .
C7 C8 H8 125.8 .
C9 C8 H8 125.8 .
N4 C9 C8 107.7(13) .
N4 C9 C10 126.0(12) .
C8 C9 C10 126.3(15) .
C9 C10 H10A 109.5 .
C9 C10 H10B 109.5 .
H10A C10 H10B 109.5 .
C9 C10 H10C 109.5 .
H10A C10 H10C 109.5 .
H10B C10 H10C 109.5 .
C12 C11 H11A 109.5 .
C12 C11 H11B 109.5 .
H11A C11 H11B 109.5 .
C12 C11 H11C 109.5 .
H11A C11 H11C 109.5 .
H11B C11 H11C 109.5 .
N5 C12 C13 107.5(12) .
N5 C12 C11 122.0(13) .
C13 C12 C11 130.4(15) .
C14 C13 C12 107.8(14) .
C14 C13 H13 126.1 .
C12 C13 H13 126.1 .
N6 C14 C13 109.4(12) .
N6 C14 C15 124.6(14) .
C13 C14 C15 125.9(15) .
C14 C15 H15A 109.5 .
C14 C15 H15B 109.5 .
H15A C15 H15B 109.5 .
C14 C15 H15C 109.5 .
H15A C15 H15C 109.5 .
H15B C15 H15C 109.5 .
C17 C16 P1 114.1(11) .
C17 C16 H16A 108.7 .
P1 C16 H16A 108.7 .
C17 C16 H16B 108.7 .
P1 C16 H16B 108.7 .
H16A C16 H16B 107.6 .
C17 C17 C16 110.2(17) 2_766
C17 C17 H17A 109.6 2_766
C16 C17 H17A 109.6 .
C17 C17 H17B 109.6 2_766
C16 C17 H17B 109.6 .
H17A C17 H17B 108.1 .
C19 C18 C23 120.0 .
C19 C18 P1 121.4(8) .
C23 C18 P1 118.4(8) .
C18 C19 C20 120.0 .
C18 C19 H19 120.0 .
C20 C19 H19 120.0 .
C21 C20 C19 120.0 .
C21 C20 H20 120.0 .
C19 C20 H20 120.0 .
C22 C21 C20 120.0 .
C22 C21 H21 120.0 .
C20 C21 H21 120.0 .
C23 C22 C21 120.0 .
C23 C22 H22 120.0 .
C21 C22 H22 120.0 .
C22 C23 C18 120.0 .
C22 C23 H23 120.0 .
C18 C23 H23 120.0 .
C29 C24 C25 117.9(15) .
C29 C24 P1 123.0(13) .
C25 C24 P1 119.1(13) .
C26 C25 C24 119.1(16) .
C26 C25 H25 120.4 .
C24 C25 H25 120.4 .
C25 C26 C27 121.3(16) .
C25 C26 H26 119.4 .
C27 C26 H26 119.4 .
C28 C27 C26 117.2(14) .
C28 C27 H27 121.4 .
C26 C27 H27 121.4 .
C27 C28 C29 121.0(17) .
C27 C28 H28 119.5 .
C29 C28 H28 119.5 .
C24 C29 C28 123.0(17) .
C24 C29 H29 118.5 .
C28 C29 H29 118.5 .
N3 B1 N1 110.3(12) .
N3 B1 N5 111.2(11) .
N1 B1 N5 107.5(11) .
N3 B1 H1B1 117(7) .
N1 B1 H1B1 107(7) .
N5 B1 H1B1 103(7) .
C31 C30 H30A 109.5 .
C31 C30 H30B 109.5 .
H30A C30 H30B 109.5 .
C31 C30 H30C 109.5 .
H30A C30 H30C 109.5 .
H30B C30 H30C 109.5 .
N7 C31 C30 159(6) .
H1W O1 H2W 107.7 .

loop_
_geom_bond_atom_site_label_1
_geom_bond_atom_site_label_2
_geom_bond_distance
_geom_bond_site_symmetry_2
W1 N4 2.242(10) .
W1 S1 2.241(4) .
W1 S3 2.245(4) .
W1 N2 2.292(11) .
W1 N6 2.312(11) .
W1 S2 2.339(4) .
W1 Cu1 2.6267(19) .
W1 Cu2 2.6282(15) .
Cu1 Cl1 2.155(4) .
Cu1 S1 2.202(4) .
Cu1 S2 2.228(5) .
Cu1 Cu2 2.834(3) .
Cu2 S4 2.184(4) .
Cu2 S3 2.199(4) .
Cu2 S2 2.206(4) .
S4 P1 2.015(6) .
P1 C16 1.778(16) .
P1 C24 1.802(16) .
P1 C18 1.836(10) .
N1 C2 1.334(18) .
N1 N2 1.386(14) .
N1 B1 1.52(2) .
N2 C4 1.349(19) .
N3 C7 1.357(18) .
N3 N4 1.366(14) .
N3 B1 1.52(2) .
N4 C9 1.358(19) .
N5 C12 1.324(19) .
N5 N6 1.405(13) .
N5 B1 1.528(18) .
N6 C14 1.358(18) .
C1 C2 1.505(18) .
C1 H1A 0.9700 .
C1 H1B 0.9700 .
C1 H1C 0.9700 .
C2 C3 1.38(2) .
C3 C4 1.396(18) .
C3 H3 0.9400 .
C4 C5 1.50(2) .
C5 H5A 0.9700 .
C5 H5B 0.9700 .
C5 H5C 0.9700 .
C6 C7 1.498(19) .
C6 H6A 0.9700 .
C6 H6B 0.9700 .
C6 H6C 0.9700 .
C7 C8 1.34(2) .
C8 C9 1.400(19) .
C8 H8 0.9400 .
C9 C10 1.53(2) .
C10 H10A 0.9700 .
C10 H10B 0.9700 .
C10 H10C 0.9700 .
C11 C12 1.494(19) .
C11 H11A 0.9700 .
C11 H11B 0.9700 .
C11 H11C 0.9700 .
C12 C13 1.374(18) .
C13 C14 1.37(2) .
C13 H13 0.9400 .
C14 C15 1.496(19) .
C15 H15A 0.9700 .
C15 H15B 0.9700 .
C15 H15C 0.9700 .
C16 C17 1.57(2) .
C16 H16A 0.9800 .
C16 H16B 0.9800 .
C17 C17 1.50(3) 2_766
C17 H17A 0.9800 .
C17 H17B 0.9800 .
C18 C19 1.3900 .
C18 C23 1.3900 .
C19 C20 1.3900 .
C19 H19 0.9400 .
C20 C21 1.3900 .
C20 H20 0.9400 .
C21 C22 1.3900 .
C21 H21 0.9400 .
C22 C23 1.3900 .
C22 H22 0.9400 .
C23 H23 0.9400 .
C24 C29 1.34(2) .
C24 C25 1.40(2) .
C25 C26 1.34(2) .
C25 H25 0.9400 .
C26 C27 1.42(3) .
C26 H26 0.9400 .
C27 C28 1.34(2) .
C27 H27 0.9400 .
C28 C29 1.34(2) .
C28 H28 0.9400 .
C29 H29 0.9400 .
B1 H1B1 1.15(3) .
C30 C31 1.39(2) .
C30 H30A 0.9700 .
C30 H30B 0.9700 .
C30 H30C 0.9700 .
C31 N7 1.19(2) .
O1 H1W 0.8300 .
O1 H2W 0.8300 .
